data_1100282
loop_
_publ_author_name
'Harms, K.'
'Sheldrick, G. M.'
'Gl\"usenkamp, K. H.'
'Tietze, L. F.'

_publ_section_title
;
 Structure of a photolysis product
;
_journal_coden_ASTM ACSCEE
_journal_issue 9
_journal_name_full
;
 Acta Crystallographica, Section C: Crystal Structure Communications
;
_journal_page_first 1269
_journal_page_last 1271
_journal_paper_doi 10.1107/S0108270186092624
_journal_volume 42
_journal_year 1986
_chemical_formula_sum 'C31 H32 O7'
_space_group_IT_number 19
_symmetry_cell_setting orthorhombic
_symmetry_Int_Tables_number 19
_symmetry_space_group_name_Hall 'P 2ac 2ab'
_symmetry_space_group_name_H-M 'P 21 21 21'
_cell_angle_alpha 90
_cell_angle_beta 90
_cell_angle_gamma 90
_cell_formula_units_Z 4
_cell_length_a 8.424(1)
_cell_length_b 14.773(2)
_cell_length_c 22.165(2)
_cod_database_code 1100282

loop_
_symmetry_equiv_pos_site_id
_symmetry_equiv_pos_as_xyz
1 x,y,z
2 1/2+x,1/2-y,-z
3 -x,1/2+y,1/2-z
4 1/2-x,-y,1/2+z

loop_
_atom_site_label
_atom_site_type_symbol
_atom_site_fract_x
_atom_site_fract_y
_atom_site_fract_z
C1 C 0.6224(9) 0.5948(6) 1.0906(4)
O2 O 0.5757(7) 0.5236(5) 1.1345(3)
C3 C 0.4202(10) 0.5020(7) 1.1366(3)
C4 C 0.3052(10) 0.5308(6) 1.1007(3)
C41 C 0.3404(9) 0.6050(5) 1.0556(3)
C5 C 0.3686(10) 0.5723(5) 0.9912(3)
O6 O 0.3996(7) 0.6469(4) 0.9526(2)
C7 C 0.5347(10) 0.6969(6) 0.9669(4)
C8 C 0.5362(11) 0.7305(6) 1.0314(4)
C81 C 0.4883(9) 0.6576(5) 1.0764(3)
O9 O 0.7495(7) 0.6381(4) 1.1177(3)
C10 C 0.138(1) 0.5062(7) 1.1095(4)
O11 O 0.1246(8) 0.4352(5) 1.1478(3)
C12 C -0.0401(15) 0.4121(10) 1.1640(7)
O13 O 0.0308(7) 0.5431(4) 1.0884(3)
C14 C 0.2370(9) 0.5188(5) 0.9640(3)
O15 O 0.3040(6) 0.4776(4) 0.9112(2)
C16 C 0.200(1) 0.4366(6) 0.8666(4)
O17 O 0.6745(7) 0.6462(4) 0.9580(2)
C18 C 0.6951(14) 0.6185(8) 0.8966(4)
C101 C 0.4711(9) 0.3721(5) 0.8397(3)
C102 C 0.57500 0.33130 0.79890
C103 C 0.52350 0.31000 0.74080
C104 C 0.36810 0.32960 0.72340
C105 C 0.26410 0.37040 0.76420
C106 C 0.31560 0.39170 0.82230
C201 C 0.1358(8) 0.2747(5) 0.8966(3)
C202 C 0.04190 0.21060 0.92600
C203 C -0.09490 0.23760 0.95650
C204 C -0.13790 0.32880 0.95760
C205 C -0.04410 0.39290 0.92830
C206 C 0.09280 0.36590 0.89770
C301 C -0.0346(8) 0.4865(5) 0.8043(3)
C302 C -0.11480 0.55130 0.77020
C303 C -0.05460 0.63900 0.76570
C304 C 0.08590 0.66190 0.79530
C305 C 0.16610 0.59710 0.82950
C306 C 0.10590 0.50940 0.83400
H2 H 0.8169(94) 0.5787(54) 1.0929(35)
H1 H 0.65090 0.57010 1.05210
H3 H 0.38920 0.46070 1.16780
H41 H 0.24690 0.64210 1.05450
H5 H 0.45800 0.53230 0.99450
H7 H 0.53140 0.74800 0.94020
H81 H 0.64140 0.75080 1.04100
H82 H 0.46330 0.78020 1.03470
H810 H 0.46110 0.68860 1.11310
H121 H -0.01950 0.36360 1.19160
H122 H -0.07960 0.38790 1.12670
H123 H -0.11770 0.45230 1.18100
H141 H 0.15010 0.55760 0.95330
H142 H 0.20060 0.47330 0.99170
H181 H 0.80380 0.60080 0.89100
H182 H 0.67050 0.66790 0.87000
H183 H 0.62690 0.56820 0.88780
H101 H 0.50650 0.38680 0.87960
H102 H 0.68200 0.31790 0.81090
H103 H 0.59510 0.28190 0.71280
H104 H 0.33270 0.31490 0.68340
H105 H 0.15720 0.38380 0.75220
H201 H 0.23000 0.25610 0.87560
H202 H 0.07150 0.14790 0.92520
H203 H -0.15950 0.19350 0.97670
H204 H -0.23210 0.34740 0.97860
H205 H -0.07370 0.45570 0.92900
H301 H -0.07600 0.42610 0.80740
H302 H -0.21150 0.53550 0.74980
H303 H -0.10990 0.68360 0.74220
H304 H 0.12730 0.72220 0.79220
H305 H 0.26280 0.61280 0.84980

loop_
_atom_type_symbol
_atom_type_radius_bond
C 0.68
H 0.23
O 0.68
